data_4070589
loop_
_publ_author_name
'Franken, Andreas'
'McGrath, Thomas D.'
'Stone, F. Gordon A.'

_publ_section_title
;
 Tetrametallic Copper and Gold Derivatives of a
 Cyano-Iridium-Diiron-Monocarborane Cluster
;
_journal_issue 1
_journal_name_full Organometallics
_journal_page_first 148
_journal_paper_doi 10.1021/om700801j
_journal_volume 27
_journal_year 2008
_chemical_formula_sum 'C62 H55 Au B7 Cl2 Fe2 Ir N O5 P3'
_chemical_formula_weight 1634.42
_chemical_name_systematic
; 
 ? 
;
_space_group_IT_number 2
_symmetry_cell_setting triclinic
_symmetry_space_group_name_Hall '-P 1'
_symmetry_space_group_name_H-M 'P -1'
_atom_sites_solution_hydrogens geom
_atom_sites_solution_primary direct
_atom_sites_solution_secondary difmap
_audit_creation_method SHELXL-97
_cell_angle_alpha 85.577(9)
_cell_angle_beta 64.734(9)
_cell_angle_gamma 66.820(9)
_cell_formula_units_Z 2
_cell_length_a 15.358(5)
_cell_length_b 15.787(5)
_cell_length_c 15.948(6)
_cell_measurement_reflns_used 7435
_cell_measurement_temperature 110(2)
_cell_measurement_theta_max 25.02
_cell_measurement_theta_min 2.44
_cell_volume 3195.2(19)
_computing_cell_refinement 'Bruker APEX2 (Bruker, 2003)'
_computing_data_collection 'Bruker APEX2 (Bruker, 2003)'
_computing_data_reduction 'Bruker APEX2 (Bruker, 2003)'
_computing_molecular_graphics 'Bruker SHELXTL (Bruker, 2001)'
_computing_publication_material 'Bruker SHELXTL (Bruker, 2001)'
_computing_structure_refinement 'Bruker SHELXTL (Bruker, 2001)'
_computing_structure_solution 'Bruker SHELXTL (Bruker, 2001)'
_diffrn_ambient_temperature 110(2)
_diffrn_measured_fraction_theta_full 0.982
_diffrn_measured_fraction_theta_max 0.945
_diffrn_measurement_device_type 'Bruker-Nonius X8 APEX CCD area detector'
_diffrn_measurement_method 'phi and omega scans'
_diffrn_radiation_monochromator graphite
_diffrn_radiation_source 'fine-focus sealed tube'
_diffrn_radiation_type MoK\a
_diffrn_radiation_wavelength 0.71073
_diffrn_reflns_av_R_equivalents 0.0718
_diffrn_reflns_av_sigmaI/netI 0.0949
_diffrn_reflns_limit_h_max 20
_diffrn_reflns_limit_h_min -19
_diffrn_reflns_limit_k_max 20
_diffrn_reflns_limit_k_min -20
_diffrn_reflns_limit_l_max 20
_diffrn_reflns_limit_l_min -20
_diffrn_reflns_number 41128
_diffrn_reflns_theta_full 25.00
_diffrn_reflns_theta_max 27.87
_diffrn_reflns_theta_min 2.11
_exptl_absorpt_coefficient_mu 5.016
_exptl_absorpt_correction_T_max 0.770
_exptl_absorpt_correction_T_min 0.559
_exptl_absorpt_correction_type multi-scan
_exptl_absorpt_process_details 'SADABS (Bruker, 2003)'
_exptl_crystal_colour orange
_exptl_crystal_density_diffrn 1.699
_exptl_crystal_density_method 'not measured'
_exptl_crystal_description block
_exptl_crystal_F_000 1592
_exptl_crystal_size_max 0.08
_exptl_crystal_size_mid 0.07
_exptl_crystal_size_min 0.05
_refine_diff_density_max 2.616
_refine_diff_density_min -4.335
_refine_diff_density_rms 0.182
_refine_ls_extinction_method none
_refine_ls_goodness_of_fit_ref 1.014
_refine_ls_hydrogen_treatment mixed
_refine_ls_matrix_type full
_refine_ls_number_parameters 852
_refine_ls_number_reflns 14395
_refine_ls_number_restraints 42
_refine_ls_restrained_S_all 1.013
_refine_ls_R_factor_all 0.0918
_refine_ls_R_factor_gt 0.0491
_refine_ls_shift/su_max 0.001
_refine_ls_shift/su_mean 0.000
_refine_ls_structure_factor_coef Fsqd
_refine_ls_weighting_details 'calc w=1/[\s^2^(Fo^2^)+(0.0313P)^2^+5.5755P] where P=(Fo^2^+2Fc^2^)/3'
_refine_ls_weighting_scheme calc
_refine_ls_wR_factor_gt 0.0891
_refine_ls_wR_factor_ref 0.1056
_reflns_number_gt 9568
_reflns_number_total 14395
_reflns_threshold_expression >2sigma(I)
_cod_data_source_file om700801j-file001.cif
_cod_data_source_block 5
_cod_depositor_comments
;
The following automatic conversions were performed:

'_symmetry_cell_setting' value 'Triclinic' changed to 'triclinic'
according to /home/saulius/struct/CIF-dictionaries/cif_core.dic
dictionary named 'cif_core.dic' version 2.4.1 from 2010-06-29.

Automatic conversion script
Id: cif_fix_values 1715 2011-07-08 13:25:40Z adriana 
;
_cod_original_sg_symbol_H-M 'P-1   '
_cod_database_code 4070589

loop_
_symmetry_equiv_pos_as_xyz
'x, y, z'
'-x, -y, -z'

loop_
_atom_site_label
_atom_site_type_symbol
_atom_site_fract_x
_atom_site_fract_y
_atom_site_fract_z
_atom_site_U_iso_or_equiv
_atom_site_adp_type
_atom_site_occupancy
_atom_site_symmetry_multiplicity
_atom_site_calc_flag
_atom_site_refinement_flags
_atom_site_disorder_assembly
_atom_site_disorder_group
C1 C 0.9568(5) 0.4413(5) 0.2033(5) 0.0303(17) Uani 1 1 d . . .
H1 H 1.0140 0.3743 0.1681 0.036 Uiso 1 1 calc R . .
B2 B 0.8889(6) 0.4577(5) 0.3140(6) 0.0279(18) Uani 1 1 d . . .
H2 H 0.8938 0.4000 0.3595 0.033 Uiso 1 1 calc R . .
B3 B 0.9870(6) 0.5171(5) 0.2341(5) 0.0252(17) Uani 1 1 d . . .
H3 H 1.0699 0.5059 0.2163 0.030 Uiso 1 1 calc R . .
B4 B 0.9243(6) 0.5352(5) 0.1561(6) 0.0291(19) Uani 1 1 d . . .
H4 H 0.9580 0.5376 0.0787 0.035 Uiso 1 1 calc R . .
B5 B 0.8346(6) 0.4823(5) 0.2281(6) 0.0265(18) Uani 1 1 d . . .
H5 H 0.7983 0.4437 0.2070 0.032 Uiso 1 1 calc R . .
Fe6 Fe 0.87750(7) 0.58394(6) 0.37595(7) 0.0240(2) Uani 1 1 d . . .
C61 C 0.7927(6) 0.5796(5) 0.4951(5) 0.0304(17) Uani 1 1 d . . .
O61 O 0.7430(4) 0.5715(4) 0.5704(4) 0.0414(13) Uani 1 1 d . . .
C62 C 0.9885(6) 0.5030(5) 0.3888(5) 0.0318(17) Uani 1 1 d . . .
O62 O 1.0612(4) 0.4503(4) 0.3970(3) 0.0391(13) Uani 1 1 d . . .
C63 C 0.8950(6) 0.6839(5) 0.3967(5) 0.0329(17) Uani 1 1 d . . .
O63 O 0.9122(4) 0.7465(4) 0.4087(4) 0.0493(15) Uani 1 1 d . . .
B7 B 0.8952(6) 0.6306(5) 0.2360(5) 0.0257(17) Uani 1 1 d . . .
H7 H 0.9280 0.6842 0.2082 0.031 Uiso 1 1 calc R . .
B8 B 0.7905(6) 0.6048(5) 0.2293(6) 0.0249(17) Uani 1 1 d . . .
H8 H 0.744(5) 0.610(4) 0.174(4) 0.030 Uiso 1 1 d . . .
B9 B 0.7644(6) 0.5547(6) 0.3400(6) 0.0278(18) Uani 1 1 d . . .
H9 H 0.6928 0.5477 0.3955 0.033 Uiso 1 1 calc R . .
Fe10 Fe 0.73048(7) 0.70384(6) 0.33788(6) 0.0215(2) Uani 1 1 d . . .
C101 C 0.6551(5) 0.7369(4) 0.4599(5) 0.0256(15) Uani 1 1 d . . .
O101 O 0.6051(4) 0.7620(3) 0.5385(3) 0.0322(12) Uani 1 1 d . . .
C102 C 0.7522(5) 0.8078(5) 0.3192(4) 0.0251(15) Uani 1 1 d . . .
O102 O 0.7698(4) 0.8737(3) 0.3103(3) 0.0316(12) Uani 1 1 d . . .
Ir1 Ir 0.68949(2) 0.737418(18) 0.183082(19) 0.02205(7) Uani 1 1 d . . .
C11 C 0.6287(6) 0.8819(4) 0.1832(5) 0.0288(16) Uani 1 1 d . . .
C12 C 0.5211(6) 0.9389(5) 0.2086(5) 0.0372(18) Uani 1 1 d . . .
H12 H 0.4728 0.9101 0.2266 0.045 Uiso 1 1 calc R . .
C13 C 0.4829(7) 1.0345(5) 0.2084(6) 0.046(2) Uani 1 1 d . . .
H13 H 0.4102 1.0695 0.2258 0.055 Uiso 1 1 calc R . .
C14 C 0.5510(7) 1.0787(5) 0.1828(5) 0.046(2) Uani 1 1 d . . .
H14 H 0.5253 1.1440 0.1820 0.055 Uiso 1 1 calc R . .
C15 C 0.6559(7) 1.0280(5) 0.1586(5) 0.0390(19) Uani 1 1 d . . .
H15 H 0.7023 1.0586 0.1419 0.047 Uiso 1 1 calc R . .
C16 C 0.6947(6) 0.9314(5) 0.1583(5) 0.0320(17) Uani 1 1 d . . .
H16 H 0.7676 0.8977 0.1410 0.038 Uiso 1 1 calc R . .
C1CN C 0.8225(5) 0.7333(4) 0.0758(5) 0.0265(16) Uani 1 1 d . . .
N1CN N 0.8936(4) 0.7354(4) 0.0103(4) 0.0340(15) Uani 1 1 d . . .
P1 P 0.57350(13) 0.74231(12) 0.33397(12) 0.0240(4) Uani 1 1 d . . .
C111 C 0.5151(5) 0.6567(5) 0.3713(5) 0.0247(15) Uani 1 1 d . . .
C112 C 0.5264(5) 0.5943(5) 0.3067(5) 0.0308(17) Uani 1 1 d . . .
H112 H 0.5691 0.5931 0.2423 0.037 Uiso 1 1 calc R . .
C113 C 0.4758(6) 0.5333(6) 0.3350(6) 0.042(2) Uani 1 1 d . . .
H113 H 0.4833 0.4912 0.2904 0.051 Uiso 1 1 calc R . .
C114 C 0.4143(6) 0.5356(6) 0.4294(6) 0.044(2) Uani 1 1 d . . .
H114 H 0.3776 0.4960 0.4495 0.053 Uiso 1 1 calc R . .
C115 C 0.4060(6) 0.5946(6) 0.4943(5) 0.041(2) Uani 1 1 d . . .
H115 H 0.3660 0.5935 0.5588 0.049 Uiso 1 1 calc R . .
C116 C 0.4554(6) 0.6556(5) 0.4667(5) 0.0332(17) Uani 1 1 d . . .
H116 H 0.4489 0.6963 0.5119 0.040 Uiso 1 1 calc R . .
C121 C 0.4611(5) 0.8492(5) 0.4001(5) 0.0280(16) Uani 1 1 d . . .
C122 C 0.3572(5) 0.8596(5) 0.4289(5) 0.0290(16) Uani 1 1 d . . .
H122 H 0.3441 0.8084 0.4183 0.035 Uiso 1 1 calc R . .
C123 C 0.2735(6) 0.9426(5) 0.4723(5) 0.0360(19) Uani 1 1 d . . .
H123 H 0.2037 0.9481 0.4912 0.043 Uiso 1 1 calc R . .
C124 C 0.2914(6) 1.0183(5) 0.4884(5) 0.040(2) Uani 1 1 d . . .
H124 H 0.2339 1.0755 0.5185 0.048 Uiso 1 1 calc R . .
C125 C 0.3941(6) 1.0100(5) 0.4601(5) 0.0383(19) Uani 1 1 d . . .
H125 H 0.4064 1.0617 0.4709 0.046 Uiso 1 1 calc R . .
C126 C 0.4782(6) 0.9264(5) 0.4165(5) 0.0342(18) Uani 1 1 d . . .
H126 H 0.5479 0.9213 0.3975 0.041 Uiso 1 1 calc R . .
P2 P 0.63105(13) 0.72582(12) 0.07561(12) 0.0221(4) Uani 1 1 d . . .
C211 C 0.6890(5) 0.7700(5) -0.0352(5) 0.0266(16) Uani 1 1 d . . .
C212 C 0.7565(5) 0.7126(5) -0.1181(5) 0.0333(17) Uani 1 1 d . . .
H212 H 0.7719 0.6482 -0.1187 0.040 Uiso 1 1 calc R . .
C213 C 0.8026(6) 0.7480(6) -0.2013(5) 0.042(2) Uani 1 1 d . . .
H213 H 0.8485 0.7080 -0.2578 0.050 Uiso 1 1 calc R . .
C214 C 0.7802(6) 0.8420(6) -0.1999(6) 0.044(2) Uani 1 1 d . . .
H214 H 0.8118 0.8664 -0.2557 0.053 Uiso 1 1 calc R . .
C215 C 0.7132(7) 0.8998(6) -0.1191(6) 0.045(2) Uani 1 1 d . . .
H215 H 0.6978 0.9643 -0.1197 0.055 Uiso 1 1 calc R . .
C216 C 0.6666(6) 0.8658(5) -0.0352(5) 0.0352(18) Uani 1 1 d . . .
H216 H 0.6205 0.9065 0.0208 0.042 Uiso 1 1 calc R . .
C221 C 0.6677(5) 0.6029(4) 0.0439(4) 0.0232(15) Uani 1 1 d . . .
C222 C 0.5927(5) 0.5692(5) 0.0504(4) 0.0251(15) Uani 1 1 d . . .
H222 H 0.5216 0.6109 0.0688 0.030 Uiso 1 1 calc R . .
C223 C 0.6232(6) 0.4748(5) 0.0299(5) 0.0364(19) Uani 1 1 d . . .
H223 H 0.5721 0.4523 0.0359 0.044 Uiso 1 1 calc R . .
C224 C 0.7270(6) 0.4135(5) 0.0009(5) 0.0346(18) Uani 1 1 d . . .
H224 H 0.7468 0.3494 -0.0135 0.042 Uiso 1 1 calc R . .
C225 C 0.8025(5) 0.4457(4) -0.0071(4) 0.0262(15) Uani 1 1 d . . .
H225 H 0.8740 0.4040 -0.0279 0.031 Uiso 1 1 calc R . .
C226 C 0.7721(5) 0.5396(4) 0.0157(4) 0.0237(15) Uani 1 1 d . . .
H226 H 0.8232 0.5612 0.0120 0.028 Uiso 1 1 calc R . .
C231 C 0.4897(5) 0.7772(5) 0.1047(5) 0.0256(15) Uani 1 1 d . . .
C232 C 0.4166(6) 0.7796(6) 0.1937(5) 0.040(2) Uani 1 1 d . . .
H232 H 0.4389 0.7600 0.2417 0.048 Uiso 1 1 calc R . .
C233 C 0.3104(6) 0.8099(6) 0.2150(6) 0.051(2) Uani 1 1 d . . .
H233 H 0.2607 0.8116 0.2769 0.061 Uiso 1 1 calc R . .
C234 C 0.2785(6) 0.8375(6) 0.1451(6) 0.055(3) Uani 1 1 d . . .
H234 H 0.2065 0.8570 0.1586 0.066 Uiso 1 1 calc R . .
C235 C 0.3493(6) 0.8372(6) 0.0567(6) 0.046(2) Uani 1 1 d . . .
H235 H 0.3260 0.8573 0.0094 0.055 Uiso 1 1 calc R . .
C236 C 0.4551(6) 0.8078(5) 0.0349(5) 0.0359(18) Uani 1 1 d . . .
H236 H 0.5038 0.8082 -0.0268 0.043 Uiso 1 1 calc R . .
Au1 Au 0.97181(2) 0.794472(19) -0.09538(3) 0.04230(11) Uani 1 1 d . A .
P3 P 1.05409(17) 0.87011(15) -0.2037(2) 0.0680(10) Uani 1 1 d U . .
C311 C 1.1938(5) 0.8220(5) -0.2358(5) 0.0296(17) Uani 1 1 d . A .
C312 C 1.2385(6) 0.7445(6) -0.1975(7) 0.071(4) Uani 1 1 d . . .
H312 H 1.1957 0.7165 -0.1539 0.085 Uiso 1 1 calc R A .
C313 C 1.3457(6) 0.7079(6) -0.2226(6) 0.056(3) Uani 1 1 d . A .
H313 H 1.3755 0.6551 -0.1957 0.067 Uiso 1 1 calc R . .
C314 C 1.4080(6) 0.7463(5) -0.2846(5) 0.0337(18) Uani 1 1 d . . .
H314 H 1.4812 0.7208 -0.3011 0.040 Uiso 1 1 calc R A .
C315 C 1.3647(6) 0.8228(5) -0.3238(5) 0.043(2) Uani 1 1 d . A .
H315 H 1.4085 0.8494 -0.3685 0.052 Uiso 1 1 calc R . .
C316 C 1.2578(5) 0.8614(5) -0.2987(5) 0.0318(17) Uani 1 1 d . . .
H316 H 1.2284 0.9151 -0.3248 0.038 Uiso 1 1 calc R A .
C321 C 1.0605(14) 0.8514(13) -0.3342(16) 0.027(5) Uani 0.520(11) 1 d P A 1
C322 C 0.9796(12) 0.9093(14) -0.3569(13) 0.051(5) Uani 0.520(11) 1 d P A 1
H322 H 0.9211 0.9597 -0.3142 0.061 Uiso 0.520(11) 1 calc PR A 1
C323 C 0.988(4) 0.890(4) -0.444(3) 0.058(11) Uani 0.520(11) 1 d P A 1
H323 H 0.9357 0.9333 -0.4604 0.069 Uiso 0.520(11) 1 calc PR A 1
C324 C 1.0605(14) 0.8198(16) -0.5053(13) 0.062(6) Uani 0.520(11) 1 d P A 1
H324 H 1.0574 0.8097 -0.5617 0.074 Uiso 0.520(11) 1 calc PR A 1
C325 C 1.1420(13) 0.7600(12) -0.4855(12) 0.049(5) Uani 0.520(11) 1 d P A 1
H325 H 1.1966 0.7081 -0.5286 0.059 Uiso 0.520(11) 1 calc PR A 1
C326 C 1.1427(14) 0.7772(10) -0.4018(11) 0.035(4) Uani 0.520(11) 1 d P A 1
H326 H 1.2003 0.7378 -0.3896 0.042 Uiso 0.520(11) 1 calc PR A 1
C351 C 1.0211(13) 0.8897(12) -0.2851(13) 0.023(3) Uani 0.480(11) 1 d PU A 2
C352 C 0.9564(14) 0.9707(12) -0.3023(13) 0.042(4) Uani 0.480(11) 1 d PU A 2
H352 H 0.9266 1.0256 -0.2616 0.051 Uiso 0.480(11) 1 calc PR A 2
C353 C 0.9336(17) 0.9737(14) -0.3791(14) 0.057(6) Uani 0.480(11) 1 d PU A 2
H353 H 0.8914 1.0313 -0.3915 0.068 Uiso 0.480(11) 1 calc PR A 2
C354 C 0.971(4) 0.895(4) -0.436(4) 0.056(10) Uani 0.480(11) 1 d PU A 2
H354 H 0.9479 0.8951 -0.4826 0.067 Uiso 0.480(11) 1 calc PR A 2
C355 C 1.0468(18) 0.8130(14) -0.4237(14) 0.055(6) Uani 0.480(11) 1 d PU A 2
H355 H 1.0814 0.7597 -0.4676 0.065 Uiso 0.480(11) 1 calc PR A 2
C356 C 1.071(2) 0.8097(15) -0.3466(16) 0.040(6) Uani 0.480(11) 1 d PU A 2
H356 H 1.1203 0.7546 -0.3374 0.049 Uiso 0.480(11) 1 calc PR A 2
C341 C 0.9957(12) 0.9948(12) -0.1239(15) 0.029(3) Uani 0.492(9) 1 d PU A 1
C342 C 0.9065(12) 1.0239(9) -0.0435(11) 0.024(3) Uani 0.492(9) 1 d PU A 1
H342 H 0.8702 0.9846 -0.0180 0.029 Uiso 0.492(9) 1 calc PR A 1
C343 C 0.8679(11) 1.1121(8) 0.0020(11) 0.020(3) Uani 0.492(9) 1 d PU A 1
H343 H 0.8070 1.1322 0.0599 0.024 Uiso 0.492(9) 1 calc PR A 1
C344 C 0.9197(10) 1.1696(9) -0.0385(11) 0.026(3) Uani 0.492(9) 1 d PU A 1
H344 H 0.8916 1.2307 -0.0094 0.031 Uiso 0.492(9) 1 calc PR A 1
C345 C 1.0078(14) 1.1415(11) -0.1174(12) 0.040(4) Uani 0.492(9) 1 d PU A 1
H345 H 1.0444 1.1808 -0.1423 0.048 Uiso 0.492(9) 1 calc PR A 1
C346 C 1.0465(11) 1.0525(9) -0.1638(11) 0.029(3) Uani 0.492(9) 1 d PU A 1
H346 H 1.1070 1.0328 -0.2220 0.035 Uiso 0.492(9) 1 calc PR A 1
C331 C 1.0099(12) 0.9878(10) -0.1897(14) 0.041(3) Uani 0.508(9) 1 d P A 2
C332 C 0.9558(15) 1.0199(13) -0.0975(17) 0.041(3) Uani 0.508(9) 1 d P A 2
H332 H 0.9374 0.9796 -0.0523 0.049 Uiso 0.508(9) 1 calc PR A 2
C333 C 0.9266(13) 1.1139(10) -0.0690(14) 0.045(5) Uani 0.508(9) 1 d P A 2
H333 H 0.8894 1.1366 -0.0047 0.054 Uiso 0.508(9) 1 calc PR A 2
C334 C 0.9527(13) 1.1719(11) -0.1354(14) 0.041(3) Uani 0.508(9) 1 d P A 2
H334 H 0.9353 1.2342 -0.1163 0.049 Uiso 0.508(9) 1 calc PR A 2
C335 C 1.0020(11) 1.1418(10) -0.2263(14) 0.055(6) Uani 0.508(9) 1 d P A 2
H335 H 1.0155 1.1836 -0.2713 0.065 Uiso 0.508(9) 1 calc PR A 2
C336 C 1.0334(11) 1.0492(10) -0.2550(12) 0.046(5) Uani 0.508(9) 1 d P A 2
H336 H 1.0712 1.0275 -0.3196 0.055 Uiso 0.508(9) 1 calc PR A 2
C1S C 0.7175(8) 0.5177(8) 0.7875(7) 0.075(3) Uani 1 1 d . . .
H1S1 H 0.7704 0.5273 0.7291 0.090 Uiso 1 1 calc R . .
H1S2 H 0.7401 0.5160 0.8374 0.090 Uiso 1 1 calc R . .
Cl1S Cl 0.5938(2) 0.6119(2) 0.81737(18) 0.0756(8) Uani 1 1 d . . .
Cl2S Cl 0.7123(3) 0.4109(3) 0.7722(3) 0.1181(13) Uani 1 1 d . . .

loop_
_atom_site_aniso_label
_atom_site_aniso_U_11
_atom_site_aniso_U_22
_atom_site_aniso_U_33
_atom_site_aniso_U_23
_atom_site_aniso_U_13
_atom_site_aniso_U_12
C1 0.024(4) 0.023(4) 0.040(4) -0.012(3) -0.018(3) 0.003(3)
B2 0.034(5) 0.018(4) 0.031(5) -0.008(3) -0.015(4) -0.006(3)
B3 0.021(4) 0.030(4) 0.022(4) -0.003(3) -0.011(3) -0.005(3)
B4 0.024(4) 0.031(4) 0.032(5) -0.006(4) -0.014(4) -0.006(3)
B5 0.028(4) 0.024(4) 0.033(5) -0.003(4) -0.017(4) -0.009(3)
Fe6 0.0211(5) 0.0239(5) 0.0252(5) -0.0061(4) -0.0132(4) -0.0020(4)
C61 0.028(4) 0.029(4) 0.038(5) -0.007(3) -0.021(4) -0.006(3)
O61 0.037(3) 0.061(4) 0.029(3) 0.004(3) -0.017(3) -0.020(3)
C62 0.025(4) 0.031(4) 0.038(4) -0.004(3) -0.016(3) -0.006(3)
O62 0.030(3) 0.042(3) 0.037(3) -0.006(3) -0.021(3) 0.002(2)
C63 0.033(4) 0.028(4) 0.041(5) -0.005(3) -0.028(4) -0.001(3)
O63 0.054(4) 0.030(3) 0.079(4) -0.007(3) -0.045(3) -0.010(3)
B7 0.025(4) 0.026(4) 0.023(4) -0.002(3) -0.012(3) -0.004(3)
B8 0.020(4) 0.024(4) 0.030(4) -0.006(3) -0.013(3) -0.003(3)
B9 0.028(4) 0.033(5) 0.029(4) -0.002(4) -0.020(4) -0.009(4)
Fe10 0.0165(5) 0.0210(5) 0.0228(5) -0.0067(4) -0.0087(4) -0.0015(4)
C101 0.020(3) 0.020(3) 0.034(4) 0.003(3) -0.011(3) -0.006(3)
O101 0.025(3) 0.035(3) 0.017(3) -0.003(2) -0.001(2) -0.002(2)
C102 0.018(3) 0.030(4) 0.016(3) -0.004(3) -0.008(3) 0.003(3)
O102 0.033(3) 0.028(3) 0.037(3) 0.003(2) -0.017(2) -0.012(2)
Ir1 0.01780(13) 0.02148(14) 0.02570(15) -0.00430(11) -0.01115(11) -0.00356(11)
C11 0.036(4) 0.019(3) 0.032(4) -0.007(3) -0.023(3) -0.001(3)
C12 0.035(4) 0.038(5) 0.038(5) 0.000(4) -0.020(4) -0.008(4)
C13 0.040(5) 0.037(5) 0.050(5) -0.008(4) -0.029(4) 0.008(4)
C14 0.066(6) 0.026(4) 0.036(5) 0.002(4) -0.029(5) -0.001(4)
C15 0.060(6) 0.028(4) 0.029(4) -0.003(3) -0.024(4) -0.012(4)
C16 0.043(5) 0.026(4) 0.027(4) 0.002(3) -0.018(4) -0.011(3)
C1CN 0.023(4) 0.014(3) 0.041(4) -0.012(3) -0.015(3) -0.001(3)
N1CN 0.022(3) 0.032(3) 0.041(4) -0.017(3) -0.005(3) -0.010(3)
P1 0.0171(8) 0.0241(9) 0.0253(9) -0.0061(8) -0.0102(8) -0.0005(7)
C111 0.020(3) 0.030(4) 0.027(4) 0.003(3) -0.016(3) -0.006(3)
C112 0.024(4) 0.044(4) 0.028(4) -0.001(3) -0.013(3) -0.014(3)
C113 0.041(5) 0.057(5) 0.042(5) 0.004(4) -0.023(4) -0.027(4)
C114 0.039(5) 0.055(5) 0.048(5) 0.008(4) -0.021(4) -0.026(4)
C115 0.026(4) 0.061(5) 0.029(4) 0.004(4) -0.006(3) -0.017(4)
C116 0.033(4) 0.038(4) 0.028(4) -0.001(3) -0.014(3) -0.012(3)
C121 0.021(3) 0.036(4) 0.021(4) -0.009(3) -0.013(3) 0.000(3)
C122 0.015(3) 0.032(4) 0.031(4) -0.008(3) -0.009(3) -0.001(3)
C123 0.022(4) 0.039(4) 0.029(4) -0.014(3) -0.011(3) 0.008(3)
C124 0.030(4) 0.036(4) 0.033(4) -0.013(4) -0.015(4) 0.012(3)
C125 0.041(5) 0.031(4) 0.035(4) -0.017(3) -0.018(4) 0.000(3)
C126 0.025(4) 0.039(4) 0.034(4) -0.009(3) -0.014(3) -0.005(3)
P2 0.0212(9) 0.0236(9) 0.0254(9) 0.0016(7) -0.0131(8) -0.0090(7)
C211 0.021(3) 0.026(4) 0.030(4) 0.002(3) -0.010(3) -0.007(3)
C212 0.028(4) 0.029(4) 0.040(5) 0.012(3) -0.018(4) -0.007(3)
C213 0.032(4) 0.046(5) 0.030(4) 0.011(4) -0.007(4) -0.009(4)
C214 0.038(5) 0.054(5) 0.047(5) 0.026(4) -0.020(4) -0.028(4)
C215 0.061(6) 0.042(5) 0.048(5) 0.016(4) -0.027(5) -0.034(5)
C216 0.053(5) 0.031(4) 0.032(4) 0.007(3) -0.022(4) -0.023(4)
C221 0.026(4) 0.027(4) 0.020(3) 0.004(3) -0.014(3) -0.011(3)
C222 0.031(4) 0.037(4) 0.018(3) 0.010(3) -0.015(3) -0.020(3)
C223 0.048(5) 0.041(5) 0.029(4) 0.009(4) -0.014(4) -0.031(4)
C224 0.053(5) 0.024(4) 0.029(4) 0.000(3) -0.016(4) -0.018(4)
C225 0.032(4) 0.025(4) 0.022(4) 0.004(3) -0.013(3) -0.010(3)
C226 0.032(4) 0.028(4) 0.017(3) 0.003(3) -0.013(3) -0.014(3)
C231 0.024(4) 0.028(4) 0.031(4) 0.005(3) -0.014(3) -0.014(3)
C232 0.027(4) 0.058(5) 0.033(4) 0.014(4) -0.017(4) -0.013(4)
C233 0.021(4) 0.080(6) 0.045(5) 0.029(5) -0.017(4) -0.016(4)
C234 0.023(4) 0.079(7) 0.068(6) 0.039(5) -0.029(5) -0.022(4)
C235 0.033(4) 0.063(6) 0.054(6) 0.027(5) -0.034(4) -0.019(4)
C236 0.028(4) 0.044(5) 0.035(4) 0.015(4) -0.015(4) -0.014(3)
Au1 0.02105(15) 0.01914(15) 0.0757(3) -0.00503(15) -0.00798(16) -0.00984(12)
P3 0.0298(12) 0.0263(11) 0.153(3) 0.0426(15) -0.0428(16) -0.0180(9)
C311 0.024(4) 0.027(4) 0.041(4) 0.012(3) -0.018(3) -0.011(3)
C312 0.024(4) 0.063(6) 0.100(8) 0.059(6) -0.017(5) -0.014(4)
C313 0.027(4) 0.061(6) 0.050(6) 0.033(5) -0.012(4) 0.000(4)
C314 0.025(4) 0.040(4) 0.025(4) -0.009(3) -0.003(3) -0.007(3)
C315 0.027(4) 0.035(4) 0.039(5) -0.005(4) 0.010(4) -0.010(3)
C316 0.031(4) 0.023(4) 0.025(4) -0.001(3) -0.001(3) -0.006(3)
C321 0.025(9) 0.015(10) 0.037(13) 0.013(9) -0.020(9) 0.000(8)
C322 0.019(8) 0.072(14) 0.053(12) 0.011(11) -0.020(8) -0.007(8)
C323 0.08(3) 0.07(2) 0.033(15) 0.038(15) -0.036(19) -0.03(2)
C324 0.046(11) 0.121(19) 0.033(10) 0.026(12) -0.017(9) -0.051(12)
C325 0.030(9) 0.066(12) 0.047(11) 0.000(9) -0.012(8) -0.020(9)
C326 0.048(10) 0.032(8) 0.020(8) -0.004(7) -0.010(8) -0.017(8)
C351 0.027(9) 0.019(8) 0.034(9) 0.010(6) -0.026(8) -0.008(7)
C352 0.060(12) 0.025(8) 0.051(11) 0.014(8) -0.040(10) -0.010(7)
C353 0.092(16) 0.044(9) 0.068(14) 0.031(9) -0.065(13) -0.031(10)
C354 0.023(12) 0.086(19) 0.06(2) -0.012(13) -0.035(14) -0.004(12)
C355 0.090(16) 0.052(10) 0.044(11) 0.007(9) -0.052(12) -0.026(9)
C356 0.082(17) 0.026(9) 0.020(10) 0.000(9) -0.033(11) -0.016(11)
C341 0.024(6) 0.025(5) 0.041(7) 0.007(4) -0.016(5) -0.011(4)
C342 0.025(8) 0.020(6) 0.034(8) 0.004(6) -0.017(6) -0.013(6)
C343 0.022(7) 0.014(6) 0.034(8) 0.009(5) -0.025(6) -0.003(5)
C344 0.016(6) 0.008(6) 0.062(10) 0.004(6) -0.025(6) -0.002(5)
C345 0.042(9) 0.026(7) 0.058(11) 0.018(7) -0.019(7) -0.025(7)
C346 0.024(6) 0.025(5) 0.041(7) 0.007(4) -0.016(5) -0.011(4)
C331 0.032(6) 0.029(5) 0.065(9) -0.007(5) -0.023(6) -0.012(5)
C332 0.032(6) 0.029(5) 0.065(9) -0.007(5) -0.023(6) -0.012(5)
C333 0.039(10) 0.018(8) 0.079(14) -0.004(9) -0.038(11) 0.002(7)
C334 0.032(6) 0.029(5) 0.065(9) -0.007(5) -0.023(6) -0.012(5)
C335 0.017(7) 0.025(8) 0.095(15) 0.025(9) -0.004(9) -0.009(6)
C336 0.029(8) 0.022(8) 0.059(11) 0.005(7) 0.004(8) -0.010(6)
C1S 0.099(9) 0.124(10) 0.050(6) 0.045(6) -0.046(6) -0.083(8)
Cl1S 0.0618(16) 0.129(3) 0.0540(15) 0.0196(16) -0.0288(13) -0.0532(17)
Cl2S 0.154(4) 0.139(3) 0.105(3) 0.002(2) -0.083(3) -0.069(3)

loop_
_atom_type_symbol
_atom_type_description
_atom_type_scat_dispersion_real
_atom_type_scat_dispersion_imag
_atom_type_scat_source
C C 0.0033 0.0016 'International Tables Vol C Tables 4.2.6.8 and 6.1.1.4'
H H 0.0000 0.0000 'International Tables Vol C Tables 4.2.6.8 and 6.1.1.4'
B B 0.0013 0.0007 'International Tables Vol C Tables 4.2.6.8 and 6.1.1.4'
N N 0.0061 0.0033 'International Tables Vol C Tables 4.2.6.8 and 6.1.1.4'
O O 0.0106 0.0060 'International Tables Vol C Tables 4.2.6.8 and 6.1.1.4'
P P 0.1023 0.0942 'International Tables Vol C Tables 4.2.6.8 and 6.1.1.4'
Cl Cl 0.1484 0.1585 'International Tables Vol C Tables 4.2.6.8 and 6.1.1.4'
Fe Fe 0.3463 0.8444 'International Tables Vol C Tables 4.2.6.8 and 6.1.1.4'
Ir Ir -1.4442 7.9887 'International Tables Vol C Tables 4.2.6.8 and 6.1.1.4'
Au Au -2.0133 8.8022 'International Tables Vol C Tables 4.2.6.8 and 6.1.1.4'

loop_
_geom_angle_atom_site_label_1
_geom_angle_atom_site_label_2
_geom_angle_atom_site_label_3
_geom_angle
B5 C1 B2 70.0(5)
B5 C1 B4 69.4(5)
B2 C1 B4 111.4(6)
B5 C1 B3 110.9(5)
B2 C1 B3 77.7(5)
B4 C1 B3 68.7(5)
C1 B2 B9 107.9(6)
C1 B2 B5 54.9(4)
B9 B2 B5 60.3(4)
C1 B2 B3 51.6(4)
B9 B2 B3 99.2(5)
B5 B2 B3 86.7(5)
C1 B2 Fe6 112.1(5)
B9 B2 Fe6 67.4(3)
B5 B2 Fe6 112.5(5)
B3 B2 Fe6 62.2(3)
C1 B3 B7 109.2(6)
C1 B3 B4 55.4(4)
B7 B3 B4 61.3(4)
C1 B3 B2 50.8(4)
B7 B3 B2 100.8(5)
B4 B3 B2 87.2(5)
C1 B3 Fe6 112.2(5)
B7 B3 Fe6 67.5(3)
B4 B3 Fe6 113.3(5)
B2 B3 Fe6 63.1(3)
C1 B4 B8 107.1(6)
C1 B4 B3 55.9(4)
B8 B4 B3 102.9(6)
C1 B4 B5 55.1(4)
B8 B4 B5 59.1(4)
B3 B4 B5 93.3(5)
C1 B4 B7 107.2(6)
B8 B4 B7 61.6(4)
B3 B4 B7 58.4(4)
B5 B4 B7 103.2(5)
C1 B5 B8 107.6(5)
C1 B5 B4 55.6(4)
B8 B5 B4 59.2(4)
C1 B5 B9 107.1(5)
B8 B5 B9 60.7(4)
B4 B5 B9 102.5(5)
C1 B5 B2 55.0(4)
B8 B5 B2 103.0(5)
B4 B5 B2 92.8(5)
B9 B5 B2 59.3(4)
C62 Fe6 C63 95.7(3)
C62 Fe6 C61 91.0(3)
C63 Fe6 C61 96.8(3)
C62 Fe6 B3 76.5(3)
C63 Fe6 B3 110.3(3)
C61 Fe6 B3 150.8(3)
C62 Fe6 B2 81.5(3)
C63 Fe6 B2 165.0(3)
C61 Fe6 B2 97.9(3)
B3 Fe6 B2 54.7(3)
C62 Fe6 B7 119.6(3)
C63 Fe6 B7 86.0(3)
C61 Fe6 B7 149.0(3)
B3 Fe6 B7 47.6(3)
B2 Fe6 B7 82.7(3)
C62 Fe6 B9 127.9(3)
C63 Fe6 B9 136.5(3)
C61 Fe6 B9 85.3(3)
B3 Fe6 B9 82.2(3)
B2 Fe6 B9 48.0(3)
B7 Fe6 B9 72.1(3)
C62 Fe6 Fe10 173.3(2)
C63 Fe6 Fe10 83.0(2)
C61 Fe6 Fe10 95.7(2)
B3 Fe6 Fe10 97.8(2)
B2 Fe6 Fe10 98.2(2)
B7 Fe6 Fe10 53.8(2)
B9 Fe6 Fe10 53.6(2)
O61 C61 Fe6 175.9(7)
O62 C62 Fe6 179.7(8)
O63 C63 Fe6 176.3(6)
B3 B7 B4 60.3(4)
B3 B7 B8 101.4(5)
B4 B7 B8 57.7(4)
B3 B7 Fe10 129.1(5)
B4 B7 Fe10 117.3(5)
B8 B7 Fe10 60.1(3)
B3 B7 Fe6 64.8(3)
B4 B7 Fe6 110.5(5)
B8 B7 Fe6 98.0(4)
Fe10 B7 Fe6 71.3(2)
H8 B8 B5 94(3)
H8 B8 B4 102(3)
B5 B8 B4 61.6(4)
H8 B8 B9 126(3)
B5 B8 B9 61.1(4)
B4 B8 B9 104.5(6)
H8 B8 B7 142(3)
B5 B8 B7 104.4(5)
B4 B8 B7 60.7(4)
B9 B8 B7 91.7(5)
H8 B8 Fe10 123(3)
B5 B8 Fe10 129.4(5)
B4 B8 Fe10 128.6(5)
B9 B8 Fe10 69.0(4)
B7 B8 Fe10 68.5(3)
H8 B8 Ir1 51(3)
B5 B8 Ir1 145.4(5)
B4 B8 Ir1 122.8(5)
B9 B8 Ir1 132.5(5)
B7 B8 Ir1 106.3(4)
Fe10 B8 Ir1 77.4(2)
B2 B9 B8 102.0(5)
B2 B9 B5 60.4(4)
B8 B9 B5 58.2(4)
B2 B9 Fe10 128.9(5)
B8 B9 Fe10 60.4(3)
B5 B9 Fe10 118.1(5)
B2 B9 Fe6 64.6(3)
B8 B9 Fe6 98.0(4)
B5 B9 Fe6 110.4(5)
Fe10 B9 Fe6 70.9(2)
C101 Fe10 C102 92.3(3)
C101 Fe10 B8 146.3(3)
C102 Fe10 B8 121.4(3)
C101 Fe10 B7 139.6(3)
C102 Fe10 B7 87.4(3)
B8 Fe10 B7 51.5(3)
C101 Fe10 B9 97.7(3)
C102 Fe10 B9 159.7(3)
B8 Fe10 B9 50.6(3)
B7 Fe10 B9 73.6(3)
C101 Fe10 P1 85.3(2)
C102 Fe10 P1 104.2(2)
B8 Fe10 P1 86.0(2)
B7 Fe10 P1 133.8(2)
B9 Fe10 P1 94.2(2)
C101 Fe10 Fe6 87.2(2)
C102 Fe10 Fe6 107.8(2)
B8 Fe10 Fe6 82.8(2)
B7 Fe10 Fe6 54.9(2)
B9 Fe10 Fe6 55.5(2)
P1 Fe10 Fe6 147.39(7)
C101 Fe10 Ir1 135.4(2)
C102 Fe10 Ir1 84.6(2)
B8 Fe10 Ir1 56.1(2)
B7 Fe10 Ir1 84.9(2)
B9 Fe10 Ir1 100.2(2)
P1 Fe10 Ir1 52.96(5)
Fe6 Fe10 Ir1 136.05(4)
O101 C101 Fe10 177.3(6)
O102 C102 Fe10 175.8(6)
H8 Ir1 C1CN 90.5(19)
H8 Ir1 C11 176(2)
C1CN Ir1 C11 87.5(3)
H8 Ir1 P1 89.4(19)
C1CN Ir1 P1 158.6(2)
C11 Ir1 P1 93.8(2)
H8 Ir1 P2 87(2)
C1CN Ir1 P2 87.7(2)
C11 Ir1 P2 89.26(19)
P1 Ir1 P2 113.61(7)
H8 Ir1 B8 35(2)
C1CN Ir1 B8 88.8(3)
C11 Ir1 B8 149.1(3)
P1 Ir1 B8 79.12(19)
P2 Ir1 B8 121.24(19)
H8 Ir1 Fe10 78(2)
C1CN Ir1 Fe10 106.7(2)
C11 Ir1 Fe10 105.87(18)
P1 Ir1 Fe10 52.40(5)
P2 Ir1 Fe10 159.21(5)
B8 Ir1 Fe10 46.48(19)
C12 C11 C16 114.3(6)
C12 C11 Ir1 124.6(5)
C16 C11 Ir1 121.2(5)
C13 C12 C11 123.3(7)
C14 C13 C12 119.8(8)
C15 C14 C13 120.0(7)
C14 C15 C16 120.3(8)
C15 C16 C11 122.3(7)
N1CN C1CN Ir1 174.1(7)
C1CN N1CN Au1 155.5(6)
C111 P1 C121 101.3(3)
C111 P1 Fe10 115.9(2)
C121 P1 Fe10 120.4(2)
C111 P1 Ir1 122.1(2)
C121 P1 Ir1 122.4(2)
Fe10 P1 Ir1 74.64(6)
C112 C111 C116 119.3(6)
C112 C111 P1 121.1(5)
C116 C111 P1 119.6(5)
C111 C112 C113 121.0(7)
C114 C113 C112 118.7(7)
C115 C114 C113 120.6(7)
C114 C115 C116 120.9(7)
C115 C116 C111 119.4(7)
C122 C121 C126 118.0(6)
C122 C121 P1 122.0(5)
C126 C121 P1 119.8(5)
C123 C122 C121 121.5(7)
C122 C123 C124 119.9(7)
C123 C124 C125 119.8(7)
C126 C125 C124 120.3(7)
C125 C126 C121 120.5(7)
C211 P2 C221 104.8(3)
C211 P2 C231 103.2(3)
C221 P2 C231 102.1(3)
C211 P2 Ir1 114.6(2)
C221 P2 Ir1 109.5(2)
C231 P2 Ir1 120.9(2)
C212 C211 C216 118.9(6)
C212 C211 P2 122.5(5)
C216 C211 P2 118.6(5)
C211 C212 C213 121.2(7)
C214 C213 C212 119.1(8)
C215 C214 C213 120.6(7)
C214 C215 C216 121.1(7)
C215 C216 C211 119.0(7)
C226 C221 C222 118.5(6)
C226 C221 P2 119.5(5)
C222 C221 P2 121.9(5)
C223 C222 C221 119.9(7)
C224 C223 C222 120.9(7)
C223 C224 C225 120.0(7)
C226 C225 C224 119.4(7)
C225 C226 C221 121.3(6)
C232 C231 C236 118.6(6)
C232 C231 P2 120.6(6)
C236 C231 P2 120.7(5)
C231 C232 C233 121.4(7)
C234 C233 C232 119.1(7)
C235 C234 C233 120.5(7)
C234 C235 C236 120.9(8)
C235 C236 C231 119.5(7)
N1CN Au1 P3 175.09(17)
C351 P3 C331 83.1(9)
C351 P3 C311 116.6(7)
C331 P3 C311 107.8(6)
C351 P3 C321 21.5(7)
C331 P3 C321 100.1(8)
C311 P3 C321 98.7(6)
C351 P3 C341 108.7(9)
C331 P3 C341 27.9(8)
C311 P3 C341 104.3(5)
C321 P3 C341 127.5(8)
C351 P3 Au1 113.7(6)
C331 P3 Au1 121.1(6)
C311 P3 Au1 111.9(2)
C321 P3 Au1 114.4(5)
C341 P3 Au1 99.6(5)
C316 C311 C312 118.7(7)
C316 C311 P3 120.8(5)
C312 C311 P3 120.5(5)
C311 C312 C313 120.1(7)
C314 C313 C312 121.0(8)
C313 C314 C315 119.4(7)
C314 C315 C316 120.6(7)
C311 C316 C315 120.2(7)
C322 C321 C326 116.8(19)
C322 C321 P3 120.9(15)
C326 C321 P3 122.3(12)
C323 C322 C321 117(3)
C324 C323 C322 127(4)
C323 C324 C325 118(2)
C324 C325 C326 119.0(17)
C325 C326 C321 122.1(17)
C352 C351 C356 120.8(18)
C352 C351 P3 129.5(15)
C356 C351 P3 109.6(14)
C351 C352 C353 120.9(18)
C354 C353 C352 121(3)
C353 C354 C355 118(4)
C356 C355 C354 121(3)
C351 C356 C355 118(2)
C342 C341 C346 120.8(16)
C342 C341 P3 123.4(12)
C346 C341 P3 115.4(12)
C341 C342 C343 119.8(14)
C344 C343 C342 119.0(14)
C345 C344 C343 121.6(14)
C344 C345 C346 119.2(13)
C341 C346 C345 119.4(14)
C332 C331 C336 119.0(15)
C332 C331 P3 110.4(15)
C336 C331 P3 130.0(14)
C331 C332 C333 120(2)
C334 C333 C332 119.4(19)
C335 C334 C333 121.0(16)
C334 C335 C336 120.0(15)
C335 C336 C331 120.6(16)
Cl2S C1S Cl1S 111.9(5)

loop_
_geom_bond_atom_site_label_1
_geom_bond_atom_site_label_2
_geom_bond_distance
C1 B5 1.596(10)
C1 B2 1.599(10)
C1 B4 1.606(11)
C1 B3 1.617(10)
B2 B9 1.813(11)
B2 B5 1.833(12)
B2 B3 2.016(11)
B2 Fe6 2.205(7)
B3 B7 1.784(11)
B3 B4 1.819(11)
B3 Fe6 2.187(7)
B4 B8 1.779(11)
B4 B5 1.822(11)
B4 B7 1.837(11)
B5 B8 1.778(11)
B5 B9 1.832(11)
Fe6 C62 1.768(8)
Fe6 C63 1.778(7)
Fe6 C61 1.802(8)
Fe6 B7 2.233(8)
Fe6 B9 2.254(8)
Fe6 Fe10 2.5842(15)
C61 O61 1.146(8)
C62 O62 1.154(8)
C63 O63 1.168(8)
B7 B8 1.853(11)
B7 Fe10 2.203(8)
B8 H8 1.34(6)
B8 B9 1.825(12)
B8 Fe10 2.053(7)
B8 Ir1 2.349(8)
B9 Fe10 2.203(8)
Fe10 C101 1.777(7)
Fe10 C102 1.779(7)
Fe10 P1 2.270(2)
Fe10 Ir1 2.7630(13)
C101 O101 1.155(8)
C102 O102 1.158(8)
Ir1 H8 1.84(6)
Ir1 C1CN 2.008(7)
Ir1 C11 2.097(7)
Ir1 P1 2.2871(19)
Ir1 P2 2.2952(19)
C11 C12 1.421(10)
C11 C16 1.424(10)
C12 C13 1.388(10)
C13 C14 1.384(11)
C14 C15 1.373(11)
C15 C16 1.402(9)
C1CN N1CN 1.155(8)
N1CN Au1 2.016(6)
P1 C111 1.834(7)
P1 C121 1.835(7)
C111 C112 1.390(9)
C111 C116 1.405(9)
C112 C113 1.399(9)
C113 C114 1.389(11)
C114 C115 1.378(11)
C115 C116 1.385(10)
C121 C122 1.401(9)
C121 C126 1.409(10)
C122 C123 1.380(9)
C123 C124 1.390(10)
C124 C125 1.395(10)
C125 C126 1.388(9)
P2 C211 1.832(7)
P2 C221 1.841(7)
P2 C231 1.843(7)
C211 C212 1.386(10)
C211 C216 1.412(9)
C212 C213 1.403(10)
C213 C214 1.384(11)
C214 C215 1.365(11)
C215 C216 1.402(10)
C221 C226 1.402(9)
C221 C222 1.410(8)
C222 C223 1.394(9)
C223 C224 1.385(10)
C224 C225 1.396(9)
C225 C226 1.393(9)
C231 C232 1.376(9)
C231 C236 1.406(10)
C232 C233 1.393(10)
C233 C234 1.378(11)
C234 C235 1.363(11)
C235 C236 1.387(10)
Au1 P3 2.239(2)
P3 C351 1.554(16)
P3 C331 1.705(15)
P3 C311 1.812(7)
P3 C321 2.08(2)
P3 C341 2.079(19)
C311 C316 1.379(9)
C311 C312 1.386(10)
C312 C313 1.389(11)
C313 C314 1.348(10)
C314 C315 1.379(10)
C315 C316 1.383(10)
C321 C322 1.40(2)
C321 C326 1.41(2)
C322 C323 1.38(5)
C323 C324 1.31(6)
C324 C325 1.38(2)
C325 C326 1.39(2)
C351 C352 1.37(2)
C351 C356 1.39(2)
C352 C353 1.40(2)
C353 C354 1.36(6)
C354 C355 1.43(5)
C355 C356 1.42(3)
C341 C342 1.35(2)
C341 C346 1.37(2)
C342 C343 1.398(18)
C343 C344 1.383(18)
C344 C345 1.33(2)
C345 C346 1.42(2)
C331 C332 1.36(3)
C331 C336 1.40(2)
C332 C333 1.42(2)
C333 C334 1.38(2)
C334 C335 1.34(2)
C335 C336 1.39(2)
C1S Cl2S 1.759(10)
C1S Cl1S 1.778(11)
